data_8100105
loop_
_publ_author_name
'Ma, Jin-Xing'
'He, Hong-Yin'
'Zhou, Yi-Li'
'Zhu, Long-Guan'

_publ_section_title
;
Crystal structure of poly[(5-hydroxy-1,3-benzenedicarboxylato)(N,N'-
dimethylformamide)copper(II)], Cu(C~8~H~4~O~5~)(C~3~H~7~NO)
;
_journal_issue 3
_journal_name_full 'Zeitschrift f\"ur Kristallographie - New Crystal Structures'
_journal_page_first 219
_journal_page_last 220
_journal_volume 219
_journal_year 2004
_chemical_formula_sum 'C11 H11 Cu N O6'
_chemical_formula_weight 316.75
_space_group_IT_number 14
_symmetry_cell_setting monoclinic
_symmetry_space_group_name_Hall '-P 2ybc'
_symmetry_space_group_name_H-M 'P 1 21/c 1'
_cell_angle_alpha 90.00
_cell_angle_beta 93.076(2)
_cell_angle_gamma 90.00
_cell_formula_units_Z 4
_cell_length_a 7.6511(7)
_cell_length_b 10.6581(10)
_cell_length_c 15.0566(14)
_cell_measurement_temperature 293(2)
_cell_volume 1226.0(2)
_diffrn_ambient_temperature 293(2)
_exptl_crystal_density_diffrn 1.716
_cod_depositor_comments
;
The following automatic conversions were performed:
'_symmetry_cell_setting' value 'Monoclinic' changed to 'monoclinic'
according to '/home/saulius/struct/CIF-dictionaries/cif_core.dic'
dictionary named 'cif_core.dic' version 2.4.1 from 2010-06-29.

Automatic conversion script
Id: cif_fix_enum 1527 2010-12-29 10:47:43Z saulius 
;
_cod_original_sg_symbol_H-M 'P 21/c'
_cod_database_code 8100105

loop_
_symmetry_equiv_pos_as_xyz
'x, y, z'
'-x, y+1/2, -z+1/2'
'-x, -y, -z'
'x, -y-1/2, z-1/2'

loop_
_atom_site_label
_atom_site_type_symbol
_atom_site_fract_x
_atom_site_fract_y
_atom_site_fract_z
_atom_site_U_iso_or_equiv
_atom_site_adp_type
_atom_site_occupancy
_atom_site_symmetry_multiplicity
_atom_site_Wyckoff_symbol
_atom_site_calc_flag
_atom_site_refinement_flags
_atom_site_disorder_assembly
_atom_site_disorder_group
Cu Cu 0.11937(5) 0.91288(4) 0.00649(3) 0.01528(16) Uani 1 4 e d . . .
O1 O -0.0449(3) 0.8333(2) -0.08135(17) 0.0265(6) Uani 1 4 e d . . .
O2 O 0.2493(3) 1.0187(2) 0.09263(17) 0.0278(6) Uani 1 4 e d . . .
O3 O -0.0212(4) 0.8562(3) 0.10490(17) 0.0295(7) Uani 1 4 e d . . .
O4 O 0.2322(3) 1.0003(2) -0.08820(17) 0.0272(6) Uani 1 4 e d . . .
O5 O -0.7223(4) 0.7274(3) -0.26177(19) 0.0484(9) Uani 1 4 e d . . .
H5 H -0.7586 0.6808 -0.3020 0.073 Uiso 1 4 e calc R . .
O6 O 0.2729(4) 0.7443(3) 0.02248(18) 0.0324(7) Uani 1 4 e d . . .
N1 N 0.2566(6) 0.5391(4) -0.0083(3) 0.0587(13) Uani 1 4 e d . . .
C1 C -0.1839(5) 0.8786(3) -0.1141(2) 0.0189(8) Uani 1 4 e d . . .
C2 C -0.2791(5) 0.8034(3) -0.1855(2) 0.0186(7) Uani 1 4 e d . . .
C3 C -0.4597(5) 0.8025(4) -0.1937(2) 0.0237(8) Uani 1 4 e d . . .
H3 H -0.5244 0.8516 -0.1563 0.028 Uiso 1 4 e calc R . .
C4 C -0.5437(5) 0.7281(4) -0.2580(3) 0.0276(9) Uani 1 4 e d . . .
C5 C -0.1655(5) 0.9032(3) 0.1227(2) 0.0205(8) Uani 1 4 e d . . .
C6 C -0.2675(5) 0.8362(3) 0.1905(2) 0.0196(8) Uani 1 4 e d . . .
C7 C -0.4482(5) 0.6578(4) -0.3154(2) 0.0244(8) Uani 1 4 e d . . .
H7 H -0.5052 0.6067 -0.3578 0.029 Uiso 1 4 e calc R . .
C8 C -0.1821(5) 0.7350(3) -0.2435(2) 0.0218(8) Uani 1 4 e d . . .
H8 H -0.0604 0.7368 -0.2382 0.026 Uiso 1 4 e calc R . .
C9 C 0.2551(6) 0.6582(4) -0.0304(3) 0.0369(10) Uani 1 4 e d . . .
H9 H 0.2393 0.6781 -0.0904 0.044 Uiso 1 4 e calc R . .
C10 C 0.2749(10) 0.5015(6) 0.0826(5) 0.106(3) Uani 1 4 e d . . .
H10A H 0.2931 0.5742 0.1196 0.159 Uiso 1 4 e calc R . .
H10B H 0.3733 0.4461 0.0909 0.159 Uiso 1 4 e calc R . .
H10C H 0.1706 0.4588 0.0986 0.159 Uiso 1 4 e calc R . .
C11 C 0.2414(11) 0.4410(6) -0.0746(7) 0.126(3) Uani 1 4 e d . . .
H11A H 0.2441 0.4773 -0.1328 0.188 Uiso 1 4 e calc R . .
H11B H 0.1328 0.3971 -0.0693 0.188 Uiso 1 4 e calc R . .
H11C H 0.3371 0.3833 -0.0656 0.188 Uiso 1 4 e calc R . .

loop_
_atom_site_aniso_label
_atom_site_aniso_U_11
_atom_site_aniso_U_22
_atom_site_aniso_U_33
_atom_site_aniso_U_23
_atom_site_aniso_U_13
_atom_site_aniso_U_12
Cu 0.0167(3) 0.0154(2) 0.0134(2) 0.00028(17) -0.00185(16) 0.00011(17)
O1 0.0252(15) 0.0236(14) 0.0291(14) -0.0074(11) -0.0127(12) 0.0036(11)
O2 0.0233(14) 0.0279(15) 0.0310(15) -0.0150(12) -0.0099(12) 0.0066(11)
O3 0.0286(16) 0.0337(16) 0.0273(14) 0.0136(12) 0.0109(12) 0.0070(12)
O4 0.0274(15) 0.0282(15) 0.0267(14) 0.0123(12) 0.0068(12) 0.0043(12)
O5 0.0149(14) 0.086(3) 0.0446(18) -0.0358(18) -0.0007(13) -0.0072(16)
O6 0.0345(17) 0.0226(15) 0.0390(16) -0.0017(13) -0.0086(14) 0.0091(12)
N1 0.062(3) 0.025(2) 0.089(4) -0.009(2) 0.010(3) 0.004(2)
C1 0.0195(19) 0.0199(19) 0.0173(17) -0.0002(14) 0.0005(15) -0.0049(14)
C2 0.0183(18) 0.0200(18) 0.0171(17) -0.0041(14) -0.0024(14) -0.0008(14)
C3 0.022(2) 0.028(2) 0.0214(18) -0.0078(16) 0.0024(16) 0.0031(16)
C4 0.0161(19) 0.039(2) 0.027(2) -0.0092(18) -0.0007(16) -0.0031(17)
C5 0.025(2) 0.0198(19) 0.0167(17) 0.0001(15) -0.0021(15) -0.0054(15)
C6 0.023(2) 0.0209(19) 0.0155(16) 0.0030(14) 0.0036(15) -0.0011(15)
C7 0.024(2) 0.029(2) 0.0203(18) -0.0109(16) -0.0039(16) -0.0021(16)
C8 0.0171(18) 0.025(2) 0.0232(18) -0.0006(15) 0.0018(15) 0.0005(15)
C9 0.034(3) 0.032(3) 0.045(3) -0.004(2) 0.007(2) 0.0041(19)
C10 0.132(7) 0.055(4) 0.130(7) 0.050(4) 0.008(6) 0.015(4)
C11 0.111(7) 0.056(4) 0.211(9) -0.077(5) 0.022(7) -0.004(4)

loop_
_geom_bond_atom_site_label_1
_geom_bond_atom_site_label_2
_geom_bond_distance
_geom_bond_site_symmetry_2
_geom_bond_publ_flag
Cu O4 1.943(2) . ?
Cu O2 1.950(2) . ?
Cu O1 1.967(2) . ?
Cu O3 1.972(2) . ?
Cu O6 2.154(3) . ?
Cu Cu 2.6048(8) 3_575 ?
O1 C1 1.245(4) . ?
O2 C1 1.253(4) 3_575 ?
O3 C5 1.255(4) . ?
O4 C5 1.249(4) 3_575 ?
O5 C4 1.364(5) . ?
O5 H5 0.8200 . ?
O6 C9 1.217(5) . ?
N1 C9 1.311(6) . ?
N1 C10 1.427(8) . ?
N1 C11 1.446(8) . ?
C1 O2 1.253(4) 3_575 ?
C1 C2 1.498(5) . ?
C2 C3 1.381(5) . ?
C2 C8 1.384(5) . ?
C3 C4 1.383(5) . ?
C3 H3 0.9300 . ?
C4 C7 1.382(5) . ?
C5 O4 1.249(4) 3_575 ?
C5 C6 1.499(5) . ?
C6 C7 1.382(5) 4_576 ?
C6 C8 1.386(5) 4_576 ?
C7 C6 1.382(5) 4_575 ?
C7 H7 0.9300 . ?
C8 C6 1.386(5) 4_575 ?
C8 H8 0.9300 . ?
C9 H9 0.9300 . ?
C10 H10A 0.9600 . ?
C10 H10B 0.9600 . ?
C10 H10C 0.9600 . ?
C11 H11A 0.9600 . ?
C11 H11B 0.9600 . ?
C11 H11C 0.9600 . ?
